data_7052630
loop_
_publ_author_name
'Maerz, Andrew K.'
'Fowler, Drew A.'
'Mossine, Andrew V.'
'Mistry, Miten'
'Kumari, Harshita'
'Barnes, Charles L.'
'Deakyne, Carol A.'
'Atwood, Jerry L.'

_publ_section_title
;
 Solvent mediated self-assembly of organic nanostructures
;
_journal_issue 4
_journal_name_full 'New Journal of Chemistry'
_journal_page_first 784
_journal_paper_doi 10.1039/c1nj00005e
_journal_volume 35
_journal_year 2011
_chemical_formula_sum 'C47 H58 O14.4'
_chemical_formula_weight 853.29
_chemical_name_systematic
;
?
;
_space_group_IT_number 15
_symmetry_space_group_name_Hall '-C 2yc'
_symmetry_space_group_name_H-M 'C 1 2/c 1'
_atom_sites_solution_hydrogens geom
_atom_sites_solution_primary direct
_atom_sites_solution_secondary difmap
_audit_creation_method SHELXL-97
_cell_angle_alpha 90.00
_cell_angle_beta 111.845(2)
_cell_angle_gamma 90.00
_cell_formula_units_Z 8
_cell_length_a 39.531(7)
_cell_length_b 10.5545(18)
_cell_length_c 23.913(4)
_cell_measurement_temperature 173(2)
_cell_volume 9261(3)
_computing_structure_refinement 'SHELXL-97 (Sheldrick, 1997)'
_computing_structure_solution 'SHELXS-97 (Sheldrick, 1990)'
_diffrn_ambient_temperature 173(2)
_diffrn_measured_fraction_theta_full 0.995
_diffrn_measured_fraction_theta_max 0.995
_diffrn_radiation_monochromator graphite
_diffrn_radiation_source 'fine-focus sealed tube'
_diffrn_radiation_type MoK\a
_diffrn_radiation_wavelength 0.71073
_diffrn_reflns_av_R_equivalents 0.0574
_diffrn_reflns_av_sigmaI/netI 0.0456
_diffrn_reflns_limit_h_max 49
_diffrn_reflns_limit_h_min -49
_diffrn_reflns_limit_k_max 13
_diffrn_reflns_limit_k_min -13
_diffrn_reflns_limit_l_max 29
_diffrn_reflns_limit_l_min -29
_diffrn_reflns_number 48210
_diffrn_reflns_theta_full 26.42
_diffrn_reflns_theta_max 26.42
_diffrn_reflns_theta_min 1.76
_exptl_absorpt_coefficient_mu 0.090
_exptl_absorpt_correction_T_max 0.9866
_exptl_absorpt_correction_T_min 0.9563
_exptl_crystal_density_diffrn 1.224
_exptl_crystal_density_method 'not measured'
_exptl_crystal_F_000 3641
_exptl_crystal_size_max 0.50
_exptl_crystal_size_mid 0.25
_exptl_crystal_size_min 0.15
_refine_diff_density_max 0.801
_refine_diff_density_min -0.416
_refine_diff_density_rms 0.076
_refine_ls_extinction_method none
_refine_ls_goodness_of_fit_ref 1.030
_refine_ls_hydrogen_treatment constr
_refine_ls_matrix_type full
_refine_ls_number_parameters 613
_refine_ls_number_reflns 9470
_refine_ls_number_restraints 0
_refine_ls_restrained_S_all 1.030
_refine_ls_R_factor_all 0.1495
_refine_ls_R_factor_gt 0.0879
_refine_ls_shift/su_max 0.005
_refine_ls_shift/su_mean 0.000
_refine_ls_structure_factor_coef Fsqd
_refine_ls_weighting_details 'calc w=1/[\s^2^(Fo^2^)+(0.1820P)^2^+13.5295P] where P=(Fo^2^+2Fc^2^)/3'
_refine_ls_weighting_scheme calc
_refine_ls_wR_factor_gt 0.2585
_refine_ls_wR_factor_ref 0.3266
_reflns_number_gt 5027
_reflns_number_total 9470
_reflns_threshold_expression >2sigma(I)
_cod_data_source_file c1nj00005e.txt
_cod_data_source_block andyciso
_cod_original_formula_sum 'C47 H58 O14.40'
_cod_database_code 7052630

loop_
_symmetry_equiv_pos_as_xyz
'x, y, z'
'-x, y, -z+1/2'
'x+1/2, y+1/2, z'
'-x+1/2, y+1/2, -z+1/2'
'-x, -y, -z'
'x, -y, z-1/2'
'-x+1/2, -y+1/2, -z'
'x+1/2, -y+1/2, z-1/2'

loop_
_atom_site_label
_atom_site_type_symbol
_atom_site_fract_x
_atom_site_fract_y
_atom_site_fract_z
_atom_site_U_iso_or_equiv
_atom_site_adp_type
_atom_site_occupancy
_atom_site_symmetry_multiplicity
_atom_site_calc_flag
_atom_site_refinement_flags
_atom_site_disorder_assembly
_atom_site_disorder_group
O1 O 0.03708(8) 1.0172(4) 0.28016(12) 0.0698(9) Uani 1 1 d . . .
H1O H 0.0178 0.9747 0.2716 0.084 Uiso 1 1 calc R . .
C1 C 0.10760(9) 1.0264(4) 0.43052(15) 0.0428(8) Uani 1 1 d . . .
H1 H 0.1334 1.0205 0.4493 0.051 Uiso 1 1 calc R . .
O2 O -0.00282(10) 1.0537(5) 0.35020(17) 0.0762(19) Uani 0.760(12) 1 d P . .
C2 C 0.09188(9) 1.0159(4) 0.36851(15) 0.0434(8) Uani 1 1 d . . .
O3 O 0.02704(7) 1.0705(3) 0.46986(12) 0.0640(8) Uani 1 1 d . . .
H3O H 0.0059 1.0460 0.4488 0.077 Uiso 1 1 calc R . .
C3 C 0.05414(10) 1.0251(4) 0.34150(16) 0.0512(9) Uani 1 1 d . . .
O4 O 0.05376(8) 1.0086(3) 0.59257(13) 0.0712(9) Uani 1 1 d . . .
H4O H 0.0327 0.9789 0.5835 0.085 Uiso 1 1 d . . .
C4 C 0.03312(10) 1.0431(4) 0.37623(17) 0.0538(10) Uani 1 1 d . . .
O5 O 0.04950(17) 0.7837(7) 0.6411(3) 0.121(3) Uani 0.755(13) 1 d P . .
C5 C 0.04980(10) 1.0527(4) 0.43826(17) 0.0518(9) Uani 1 1 d . . .
O6 O 0.09368(10) 0.5852(3) 0.64207(14) 0.0728(9) Uani 1 1 d . . .
H6O H 0.0888 0.5270 0.6163 0.087 Uiso 1 1 calc R . .
C6 C 0.08722(9) 1.0453(4) 0.46698(15) 0.0450(8) Uani 1 1 d . . .
O7 O 0.09101(10) 0.4318(4) 0.54849(14) 0.0772(9) Uani 1 1 d . . .
H7O H 0.0732 0.3835 0.5319 0.093 Uiso 1 1 calc R . .
C7 C 0.10486(10) 1.0564(4) 0.53494(16) 0.0502(9) Uani 1 1 d . B .
H7 H 0.0898 1.1178 0.5475 0.060 Uiso 1 1 calc R . .
O8 O 0.0687(3) 0.3246(9) 0.4367(4) 0.081(4) Uani 0.363(12) 1 d P . .
C8 C 0.12471(10) 0.8298(4) 0.56317(15) 0.0494(9) Uani 1 1 d . . .
H8 H 0.1417 0.8412 0.5440 0.059 Uiso 1 1 calc R . .
O9 O 0.10227(11) 0.3578(3) 0.36029(14) 0.0794(10) Uani 1 1 d . . .
H9O H 0.1064 0.4003 0.3338 0.095 Uiso 1 1 calc R . .
C9 C 0.10246(10) 0.9304(4) 0.56401(15) 0.0495(9) Uani 1 1 d . . .
O10 O 0.11606(10) 0.4738(3) 0.26402(12) 0.0733(9) Uani 1 1 d . . .
H10O H 0.1055 0.4647 0.2266 0.088 Uiso 1 1 calc R . .
C10 C 0.07762(11) 0.9118(5) 0.59196(17) 0.0580(11) Uani 1 1 d . . .
O11 O 0.07271(14) 0.6466(5) 0.18159(19) 0.079(2) Uani 0.663(12) 1 d P . .
C11 C 0.07505(12) 0.7964(5) 0.61719(19) 0.0646(12) Uani 1 1 d . . .
O12 O 0.06905(8) 0.8930(3) 0.21150(11) 0.0663(9) Uani 1 1 d . . .
H12O H 0.0597 0.9442 0.2285 0.080 Uiso 1 1 calc R . .
C12 C 0.09793(12) 0.6985(4) 0.61603(17) 0.0590(11) Uani 1 1 d . . .
O13 O 0.00861(14) 0.7506(6) 0.1093(3) 0.144(2) Uani 1 1 d . . .
C13 C 0.12343(10) 0.7123(4) 0.58910(15) 0.0511(9) Uani 1 1 d . . .
C14 C 0.14918(11) 0.6047(4) 0.58784(16) 0.0538(10) Uani 1 1 d . . .
H14 H 0.1472 0.5384 0.6164 0.065 Uiso 1 1 calc R . .
O15 O 0.0118(7) 0.564(2) 0.6074(10) 0.273(10) Uiso 0.50 1 d P . .
C15 C 0.15305(10) 0.5680(4) 0.48467(16) 0.0497(9) Uani 1 1 d . . .
H15 H 0.1721 0.6289 0.4952 0.060 Uiso 1 1 calc R . .
O16 O 0.0154(9) 0.335(3) 0.2436(18) 0.194(13) Uiso 0.25 1 d P . .
C16 C 0.13695(11) 0.5427(4) 0.52617(16) 0.0524(9) Uani 1 1 d . . .
O17 O 0.0198(6) 0.350(2) 0.3083(9) 0.230(8) Uiso 0.50 1 d P . .
C17 C 0.10842(13) 0.4565(4) 0.50893(19) 0.0613(11) Uani 1 1 d . . .
O18 O -0.0318(8) 0.378(3) 0.2789(13) 0.251(11) Uiso 0.40 1 d P . .
C18 C 0.09771(13) 0.3956(4) 0.4539(2) 0.0669(12) Uani 1 1 d . . .
C19 C 0.11483(12) 0.4226(4) 0.41394(18) 0.0592(11) Uani 1 1 d . . .
C20 C 0.14305(11) 0.5097(4) 0.42884(16) 0.0513(9) Uani 1 1 d . . .
C21 C 0.16041(10) 0.5445(4) 0.38330(16) 0.0514(9) Uani 1 1 d . . .
H21 H 0.1611 0.4652 0.3609 0.062 Uiso 1 1 calc R . .
C22 C 0.13398(9) 0.7645(4) 0.35174(15) 0.0457(9) Uani 1 1 d . . .
H22 H 0.1477 0.7911 0.3918 0.055 Uiso 1 1 calc R . .
C23 C 0.13608(10) 0.6382(4) 0.33690(15) 0.0488(9) Uani 1 1 d . . .
C24 C 0.11501(11) 0.6002(4) 0.27888(17) 0.0541(10) Uani 1 1 d . . .
C25 C 0.09235(11) 0.6847(4) 0.23756(16) 0.0577(11) Uani 1 1 d . . .
C26 C 0.09177(10) 0.8112(4) 0.25363(15) 0.0534(10) Uani 1 1 d . . .
C27 C 0.11291(9) 0.8537(4) 0.31131(15) 0.0452(9) Uani 1 1 d . . .
C28 C 0.11365(10) 0.9928(4) 0.32886(15) 0.0464(9) Uani 1 1 d . . .
H28 H 0.1013 1.0413 0.2907 0.056 Uiso 1 1 calc R . .
C29 C 0.14380(10) 1.1119(4) 0.55674(17) 0.0559(10) Uani 1 1 d . . .
H29A H 0.1608 1.0409 0.5601 0.067 Uiso 1 1 calc R A 1
H29B H 0.1451 1.1689 0.5247 0.067 Uiso 1 1 calc R A 1
C31 C 0.1655(6) 1.101(2) 0.6694(9) 0.090(8) Uani 0.296(14) 1 d P B 1
H31A H 0.1901 1.1172 0.6986 0.135 Uiso 0.296(14) 1 calc PR B 1
H31B H 0.1634 1.0119 0.6569 0.135 Uiso 0.296(14) 1 calc PR B 1
H31C H 0.1477 1.1189 0.6881 0.135 Uiso 0.296(14) 1 calc PR B 1
C33 C 0.18900(11) 0.6475(4) 0.61162(17) 0.0579(10) Uani 1 1 d . . .
H33A H 0.2043 0.5756 0.6086 0.070 Uiso 1 1 calc R . .
H33B H 0.1917 0.7161 0.5853 0.070 Uiso 1 1 calc R . .
C34 C 0.20351(12) 0.6951(5) 0.67657(18) 0.0686(13) Uani 1 1 d . . .
H34 H 0.1860 0.7602 0.6800 0.082 Uiso 1 1 calc R . .
C35 C 0.24025(16) 0.7599(6) 0.6916(2) 0.0936(18) Uani 1 1 d . . .
H35A H 0.2485 0.7938 0.7327 0.140 Uiso 1 1 calc R . .
H35B H 0.2378 0.8293 0.6631 0.140 Uiso 1 1 calc R . .
H35C H 0.2581 0.6983 0.6887 0.140 Uiso 1 1 calc R . .
C36 C 0.20577(15) 0.5912(6) 0.7213(2) 0.0875(17) Uani 1 1 d . . .
H36A H 0.2228 0.5258 0.7191 0.131 Uiso 1 1 calc R . .
H36B H 0.1816 0.5536 0.7118 0.131 Uiso 1 1 calc R . .
H36C H 0.2144 0.6268 0.7621 0.131 Uiso 1 1 calc R . .
C37 C 0.19963(11) 0.5930(4) 0.41119(18) 0.0563(10) Uani 1 1 d . . .
H37A H 0.1995 0.6729 0.4328 0.068 Uiso 1 1 calc R . .
H37B H 0.2080 0.6136 0.3781 0.068 Uiso 1 1 calc R . .
C38 C 0.22751(12) 0.5028(5) 0.4550(2) 0.0696(13) Uani 1 1 d . . .
H38 H 0.2212 0.4942 0.4917 0.084 Uiso 1 1 calc R . .
C39 C 0.26529(13) 0.5606(6) 0.4746(2) 0.0880(17) Uani 1 1 d . . .
H39A H 0.2720 0.5713 0.4394 0.132 Uiso 1 1 calc R . .
H39B H 0.2829 0.5046 0.5038 0.132 Uiso 1 1 calc R . .
H39C H 0.2653 0.6434 0.4932 0.132 Uiso 1 1 calc R . .
C40 C 0.22636(16) 0.3714(6) 0.4285(3) 0.0908(17) Uani 1 1 d . . .
H40A H 0.2265 0.3787 0.3877 0.136 Uiso 1 1 calc R . .
H40B H 0.2041 0.3277 0.4268 0.136 Uiso 1 1 calc R . .
H40C H 0.2477 0.3230 0.4538 0.136 Uiso 1 1 calc R . .
C41 C 0.15317(10) 1.0425(4) 0.35664(18) 0.0539(10) Uani 1 1 d . . .
H41A H 0.1527 1.1321 0.3685 0.065 Uiso 1 1 calc R . .
H41B H 0.1665 0.9935 0.3936 0.065 Uiso 1 1 calc R . .
C42 C 0.17371(14) 1.0335(5) 0.3146(2) 0.0767(14) Uani 1 1 d . . .
H42 H 0.1718 0.9440 0.3000 0.092 Uiso 1 1 calc R . .
C43 C 0.21392(15) 1.0630(7) 0.3472(3) 0.101(2) Uani 1 1 d . . .
H43A H 0.2167 1.1499 0.3627 0.152 Uiso 1 1 calc R . .
H43B H 0.2266 1.0542 0.3192 0.152 Uiso 1 1 calc R . .
H43C H 0.2244 1.0038 0.3809 0.152 Uiso 1 1 calc R . .
C44 C 0.1563(2) 1.1183(10) 0.2597(3) 0.152(4) Uani 1 1 d . . .
H44A H 0.1303 1.0976 0.2403 0.229 Uiso 1 1 calc R . .
H44B H 0.1683 1.1045 0.2310 0.229 Uiso 1 1 calc R . .
H44C H 0.1589 1.2072 0.2723 0.229 Uiso 1 1 calc R . .
C45 C -0.0541(2) 0.7164(8) 0.0647(5) 0.182(5) Uani 1 1 d . . .
H45A H -0.0504 0.7121 0.0265 0.272 Uiso 1 1 calc R . .
H45B H -0.0689 0.7910 0.0647 0.272 Uiso 1 1 calc R . .
H45C H -0.0668 0.6398 0.0694 0.272 Uiso 1 1 calc R . .
C46 C -0.02099(17) 0.7249(6) 0.1115(3) 0.0957(18) Uani 1 1 d . . .
C47 C -0.0222(3) 0.7053(12) 0.1737(4) 0.179(4) Uani 1 1 d . . .
H47A H -0.0294 0.6178 0.1774 0.268 Uiso 1 1 calc R . .
H47B H -0.0400 0.7636 0.1793 0.268 Uiso 1 1 calc R . .
H47C H 0.0019 0.7217 0.2045 0.268 Uiso 1 1 calc R . .
O14 O 0.0212(3) 0.3342(11) 0.5026(6) 0.146(5) Uiso 0.67(2) 1 d P . .
O14' O 0.0351(5) 0.2896(18) 0.5379(10) 0.118(8) Uiso 0.33(2) 1 d P . .
C30 C 0.1580(6) 1.185(3) 0.6154(11) 0.062(6) Uani 0.296(14) 1 d P B 1
H30 H 0.1385 1.2454 0.6148 0.074 Uiso 0.296(14) 1 calc PR B 1
C30' C 0.1619(3) 1.1221(12) 0.6262(4) 0.067(3) Uani 0.704(14) 1 d P B 2
H30' H 0.1642 1.0356 0.6443 0.080 Uiso 0.704(14) 1 calc PR B 2
C32 C 0.1914(6) 1.261(2) 0.6240(11) 0.077(6) Uani 0.296(14) 1 d P B 1
H32A H 0.2048 1.2221 0.6012 0.116 Uiso 0.296(14) 1 calc PR B 1
H32B H 0.2070 1.2625 0.6669 0.116 Uiso 0.296(14) 1 calc PR B 1
H32C H 0.1844 1.3473 0.6097 0.116 Uiso 0.296(14) 1 calc PR B 1
C32' C 0.2000(3) 1.177(2) 0.6396(6) 0.147(8) Uani 0.704(14) 1 d P B 2
H32D H 0.2132 1.1817 0.6833 0.220 Uiso 0.704(14) 1 calc PR B 2
H32E H 0.1978 1.2627 0.6225 0.220 Uiso 0.704(14) 1 calc PR B 2
H32F H 0.2134 1.1230 0.6218 0.220 Uiso 0.704(14) 1 calc PR B 2
C31' C 0.1417(2) 1.2059(9) 0.6530(3) 0.083(3) Uani 0.704(14) 1 d P B 2
H31D H 0.1541 1.2070 0.6969 0.124 Uiso 0.704(14) 1 calc PR B 2
H31E H 0.1168 1.1739 0.6425 0.124 Uiso 0.704(14) 1 calc PR B 2
H31F H 0.1408 1.2921 0.6372 0.124 Uiso 0.704(14) 1 calc PR B 2

loop_
_atom_site_aniso_label
_atom_site_aniso_U_11
_atom_site_aniso_U_22
_atom_site_aniso_U_33
_atom_site_aniso_U_23
_atom_site_aniso_U_13
_atom_site_aniso_U_12
O1 0.0479(16) 0.113(3) 0.0384(14) 0.0021(15) 0.0043(12) 0.0130(16)
C1 0.0377(18) 0.056(2) 0.0353(17) 0.0003(15) 0.0141(14) 0.0029(15)
O2 0.042(2) 0.124(4) 0.053(3) -0.002(2) 0.0064(17) 0.011(2)
C2 0.0366(18) 0.057(2) 0.0359(17) 0.0068(16) 0.0128(14) 0.0050(16)
O3 0.0381(14) 0.107(2) 0.0489(15) 0.0007(15) 0.0184(12) 0.0139(15)
C3 0.043(2) 0.070(3) 0.0354(18) 0.0034(17) 0.0085(15) 0.0078(18)
O4 0.0649(19) 0.096(2) 0.0611(18) 0.0119(16) 0.0338(15) 0.0266(17)
C4 0.038(2) 0.075(3) 0.044(2) 0.0002(19) 0.0116(16) 0.0111(18)
O5 0.112(5) 0.150(6) 0.133(6) 0.042(4) 0.083(4) 0.027(4)
C5 0.046(2) 0.069(3) 0.043(2) 0.0031(18) 0.0196(16) 0.0121(18)
O6 0.086(2) 0.083(2) 0.0568(18) 0.0207(16) 0.0357(17) 0.0077(18)
C6 0.0400(19) 0.057(2) 0.0366(18) 0.0013(16) 0.0123(15) 0.0034(16)
O7 0.081(2) 0.090(3) 0.063(2) 0.0112(17) 0.0300(17) -0.0140(18)
C7 0.052(2) 0.064(2) 0.0356(18) -0.0015(17) 0.0171(16) 0.0118(18)
O8 0.101(8) 0.081(7) 0.069(6) -0.013(5) 0.041(5) -0.034(6)
C8 0.047(2) 0.069(3) 0.0326(17) 0.0005(17) 0.0163(15) 0.0046(18)
O9 0.106(3) 0.070(2) 0.0537(18) -0.0115(15) 0.0193(18) -0.0243(19)
C9 0.046(2) 0.071(3) 0.0306(17) 0.0004(17) 0.0131(15) 0.0095(18)
O10 0.092(2) 0.077(2) 0.0397(15) -0.0196(14) 0.0117(15) 0.0076(17)
C10 0.055(2) 0.082(3) 0.041(2) 0.010(2) 0.0223(18) 0.017(2)
O11 0.082(4) 0.096(4) 0.038(3) -0.018(2) 0.000(2) 0.015(3)
C11 0.060(3) 0.091(3) 0.050(2) 0.014(2) 0.029(2) 0.011(2)
O12 0.0641(18) 0.093(2) 0.0341(13) 0.0047(14) 0.0098(12) 0.0264(16)
C12 0.062(2) 0.074(3) 0.041(2) 0.0126(19) 0.0199(18) 0.005(2)
O13 0.079(3) 0.192(6) 0.146(5) 0.018(4) 0.025(3) 0.013(3)
C13 0.051(2) 0.069(3) 0.0307(17) 0.0062(17) 0.0119(15) 0.0085(19)
C14 0.059(2) 0.064(3) 0.0341(18) 0.0090(17) 0.0129(17) 0.0103(19)
C15 0.052(2) 0.054(2) 0.0376(18) 0.0038(16) 0.0092(16) 0.0100(17)
C16 0.052(2) 0.063(2) 0.0386(19) 0.0087(17) 0.0122(16) 0.0092(19)
C17 0.068(3) 0.065(3) 0.048(2) 0.011(2) 0.017(2) 0.004(2)
C18 0.073(3) 0.062(3) 0.059(3) 0.008(2) 0.016(2) -0.005(2)
C19 0.068(3) 0.057(2) 0.044(2) -0.0036(18) 0.0098(19) -0.002(2)
C20 0.054(2) 0.053(2) 0.0387(19) 0.0008(16) 0.0089(16) 0.0080(18)
C21 0.053(2) 0.059(2) 0.0369(18) -0.0076(17) 0.0111(16) 0.0091(18)
C22 0.0406(18) 0.065(2) 0.0280(16) -0.0022(16) 0.0087(14) 0.0022(16)
C23 0.047(2) 0.062(2) 0.0336(18) -0.0063(16) 0.0106(15) 0.0018(17)
C24 0.057(2) 0.067(3) 0.0370(19) -0.0093(18) 0.0152(17) 0.0057(19)
C25 0.052(2) 0.086(3) 0.0274(17) -0.0117(18) 0.0059(15) 0.007(2)
C26 0.045(2) 0.083(3) 0.0291(17) 0.0036(18) 0.0102(15) 0.0122(19)
C27 0.0376(18) 0.066(2) 0.0316(17) 0.0009(16) 0.0130(14) 0.0019(16)
C28 0.0442(19) 0.064(2) 0.0321(17) 0.0072(16) 0.0150(15) 0.0058(17)
C29 0.046(2) 0.078(3) 0.041(2) -0.0067(19) 0.0129(16) 0.0061(19)
C31 0.109(16) 0.110(17) 0.049(11) -0.019(10) 0.028(10) -0.040(14)
C33 0.053(2) 0.076(3) 0.0378(19) 0.0031(19) 0.0087(17) 0.015(2)
C34 0.062(3) 0.093(3) 0.043(2) -0.007(2) 0.0098(19) 0.020(2)
C35 0.095(4) 0.108(4) 0.055(3) -0.009(3) 0.000(3) -0.003(3)
C36 0.086(4) 0.129(5) 0.040(2) 0.004(3) 0.014(2) 0.009(3)
C37 0.053(2) 0.070(3) 0.043(2) -0.0048(19) 0.0153(17) 0.009(2)
C38 0.059(3) 0.094(3) 0.049(2) 0.001(2) 0.012(2) 0.018(2)
C39 0.055(3) 0.123(5) 0.070(3) -0.008(3) 0.005(2) 0.020(3)
C40 0.084(4) 0.092(4) 0.087(4) 0.005(3) 0.021(3) 0.031(3)
C41 0.045(2) 0.067(3) 0.053(2) 0.0030(19) 0.0225(18) 0.0016(18)
C42 0.078(3) 0.088(3) 0.084(3) -0.006(3) 0.053(3) -0.013(3)
C43 0.070(3) 0.115(5) 0.143(6) -0.029(4) 0.068(4) -0.019(3)
C44 0.132(6) 0.236(10) 0.120(6) 0.084(6) 0.082(5) 0.012(6)
C45 0.101(5) 0.107(6) 0.245(11) -0.027(7) -0.041(6) -0.009(5)
C46 0.070(4) 0.100(4) 0.102(5) 0.007(3) 0.015(3) 0.018(3)
C47 0.218(11) 0.208(11) 0.128(7) 0.036(7) 0.084(8) 0.063(9)
C30 0.039(9) 0.089(17) 0.044(10) 0.006(11) -0.001(7) 0.010(10)
C30' 0.061(5) 0.089(7) 0.037(5) -0.006(5) 0.004(4) 0.014(5)
C32 0.044(10) 0.101(16) 0.070(12) -0.022(11) 0.001(8) 0.006(9)
C32' 0.063(6) 0.27(2) 0.081(8) -0.097(11) -0.001(5) 0.005(9)
C31' 0.086(5) 0.115(7) 0.042(4) -0.018(4) 0.018(3) 0.024(5)

loop_
_atom_type_symbol
_atom_type_description
_atom_type_scat_dispersion_real
_atom_type_scat_dispersion_imag
_atom_type_scat_source
C C 0.0033 0.0016 'International Tables Vol C Tables 4.2.6.8 and 6.1.1.4'
H H 0.0000 0.0000 'International Tables Vol C Tables 4.2.6.8 and 6.1.1.4'
O O 0.0106 0.0060 'International Tables Vol C Tables 4.2.6.8 and 6.1.1.4'

loop_
_geom_angle_atom_site_label_1
_geom_angle_atom_site_label_2
_geom_angle_atom_site_label_3
_geom_angle
_geom_angle_site_symmetry_1
_geom_angle_site_symmetry_3
_geom_angle_publ_flag
C3 O1 H1O 109.5 . . ?
C2 C1 C6 123.0(3) . . ?
C2 C1 H1 118.5 . . ?
C6 C1 H1 118.5 . . ?
C1 C2 C3 117.9(3) . . ?
C1 C2 C28 123.3(3) . . ?
C3 C2 C28 118.7(3) . . ?
C5 O3 H3O 109.5 . . ?
O1 C3 C4 118.9(3) . . ?
O1 C3 C2 120.5(3) . . ?
C4 C3 C2 120.6(3) . . ?
C10 O4 H4O 109.5 . . ?
O2 C4 C5 119.8(4) . . ?
O2 C4 C3 120.3(4) . . ?
C5 C4 C3 119.9(3) . . ?
C6 C5 C4 121.5(3) . . ?
C6 C5 O3 121.9(3) . . ?
C4 C5 O3 116.5(3) . . ?
C12 O6 H6O 109.5 . . ?
C5 C6 C1 117.1(3) . . ?
C5 C6 C7 120.6(3) . . ?
C1 C6 C7 122.4(3) . . ?
C17 O7 H7O 109.5 . . ?
C6 C7 C9 109.9(3) . . ?
C6 C7 C29 113.2(3) . . ?
C9 C7 C29 113.7(3) . . ?
C6 C7 H7 106.5 . . ?
C9 C7 H7 106.5 . . ?
C29 C7 H7 106.5 . . ?
C9 C8 C13 123.2(3) . . ?
C9 C8 H8 118.4 . . ?
C13 C8 H8 118.4 . . ?
C19 O9 H9O 109.5 . . ?
C8 C9 C10 117.7(4) . . ?
C8 C9 C7 121.1(3) . . ?
C10 C9 C7 121.2(3) . . ?
C24 O10 H10O 109.5 . . ?
C11 C10 C9 121.0(4) . . ?
C11 C10 O4 118.8(4) . . ?
C9 C10 O4 120.1(4) . . ?
O5 C11 C10 117.7(5) . . ?
O5 C11 C12 122.5(5) . . ?
C10 C11 C12 119.8(4) . . ?
C26 O12 H12O 109.5 . . ?
C11 C12 O6 116.5(4) . . ?
C11 C12 C13 121.6(4) . . ?
O6 C12 C13 121.9(4) . . ?
C12 C13 C8 116.8(4) . . ?
C12 C13 C14 122.1(4) . . ?
C8 C13 C14 121.0(3) . . ?
C16 C14 C33 113.6(3) . . ?
C16 C14 C13 111.4(3) . . ?
C33 C14 C13 111.9(4) . . ?
C16 C14 H14 106.5 . . ?
C33 C14 H14 106.5 . . ?
C13 C14 H14 106.5 . . ?
C20 C15 C16 124.1(4) . . ?
C20 C15 H15 118.0 . . ?
C16 C15 H15 118.0 . . ?
O18 O16 O16 149(4) 2 2 ?
O18 O16 O17 95(4) 2 2 ?
O16 O16 O17 63(3) 2 2 ?
O18 O16 O17 127(4) 2 . ?
O16 O16 O17 62(3) 2 . ?
O17 O16 O17 124(3) 2 . ?
C17 C16 C15 116.8(4) . . ?
C17 C16 C14 120.1(4) . . ?
C15 C16 C14 123.1(4) . . ?
O16 O17 O16 54(3) 2 . ?
C18 C17 O7 120.6(4) . . ?
C18 C17 C16 121.0(4) . . ?
O7 C17 C16 118.4(4) . . ?
O8 C18 C17 119.3(6) . . ?
O8 C18 C19 119.9(6) . . ?
C17 C18 C19 120.3(4) . . ?
O9 C19 C20 123.2(4) . . ?
O9 C19 C18 116.1(4) . . ?
C20 C19 C18 120.7(4) . . ?
C19 C20 C15 117.1(4) . . ?
C19 C20 C21 120.5(3) . . ?
C15 C20 C21 122.3(4) . . ?
C23 C21 C37 111.2(3) . . ?
C23 C21 C20 110.1(3) . . ?
C37 C21 C20 114.8(3) . . ?
C23 C21 H21 106.8 . . ?
C37 C21 H21 106.8 . . ?
C20 C21 H21 106.8 . . ?
C27 C22 C23 123.5(3) . . ?
C27 C22 H22 118.3 . . ?
C23 C22 H22 118.3 . . ?
C24 C23 C22 117.5(3) . . ?
C24 C23 C21 121.4(4) . . ?
C22 C23 C21 121.0(3) . . ?
C25 C24 O10 120.7(3) . . ?
C25 C24 C23 121.1(4) . . ?
O10 C24 C23 118.1(4) . . ?
O11 C25 C24 120.2(4) . . ?
O11 C25 C26 120.2(4) . . ?
C24 C25 C26 119.6(3) . . ?
O12 C26 C25 118.2(3) . . ?
O12 C26 C27 120.6(4) . . ?
C25 C26 C27 121.1(4) . . ?
C22 C27 C26 117.1(4) . . ?
C22 C27 C28 121.2(3) . . ?
C26 C27 C28 121.7(3) . . ?
C2 C28 C27 111.7(3) . . ?
C2 C28 C41 113.2(3) . . ?
C27 C28 C41 111.0(3) . . ?
C2 C28 H28 106.8 . . ?
C27 C28 H28 106.8 . . ?
C41 C28 H28 106.8 . . ?
C30 C29 C7 119.1(10) . . ?
C30 C29 C30' 26.5(8) . . ?
C7 C29 C30' 113.1(5) . . ?
C30 C29 H29A 107.6 . . ?
C7 C29 H29A 107.6 . . ?
C30' C29 H29A 86.4 . . ?
C30 C29 H29B 107.6 . . ?
C7 C29 H29B 107.6 . . ?
C30' C29 H29B 130.6 . . ?
H29A C29 H29B 107.0 . . ?
C30 C31 H31A 109.5 . . ?
C30 C31 H31B 109.5 . . ?
H31A C31 H31B 109.5 . . ?
C30 C31 H31C 109.5 . . ?
H31A C31 H31C 109.5 . . ?
H31B C31 H31C 109.5 . . ?
C34 C33 C14 114.9(4) . . ?
C34 C33 H33A 108.6 . . ?
C14 C33 H33A 108.6 . . ?
C34 C33 H33B 108.6 . . ?
C14 C33 H33B 108.6 . . ?
H33A C33 H33B 107.5 . . ?
C36 C34 C35 111.0(4) . . ?
C36 C34 C33 112.5(4) . . ?
C35 C34 C33 110.6(4) . . ?
C36 C34 H34 107.5 . . ?
C35 C34 H34 107.5 . . ?
C33 C34 H34 107.5 . . ?
C34 C35 H35A 109.5 . . ?
C34 C35 H35B 109.5 . . ?
H35A C35 H35B 109.5 . . ?
C34 C35 H35C 109.5 . . ?
H35A C35 H35C 109.5 . . ?
H35B C35 H35C 109.5 . . ?
C34 C36 H36A 109.5 . . ?
C34 C36 H36B 109.5 . . ?
H36A C36 H36B 109.5 . . ?
C34 C36 H36C 109.5 . . ?
H36A C36 H36C 109.5 . . ?
H36B C36 H36C 109.5 . . ?
C21 C37 C38 116.3(4) . . ?
C21 C37 H37A 108.2 . . ?
C38 C37 H37A 108.2 . . ?
C21 C37 H37B 108.2 . . ?
C38 C37 H37B 108.2 . . ?
H37A C37 H37B 107.4 . . ?
C39 C38 C40 111.6(4) . . ?
C39 C38 C37 109.6(4) . . ?
C40 C38 C37 112.2(4) . . ?
C39 C38 H38 107.7 . . ?
C40 C38 H38 107.7 . . ?
C37 C38 H38 107.7 . . ?
C38 C39 H39A 109.5 . . ?
C38 C39 H39B 109.5 . . ?
H39A C39 H39B 109.5 . . ?
C38 C39 H39C 109.5 . . ?
H39A C39 H39C 109.5 . . ?
H39B C39 H39C 109.5 . . ?
C38 C40 H40A 109.5 . . ?
C38 C40 H40B 109.5 . . ?
H40A C40 H40B 109.5 . . ?
C38 C40 H40C 109.5 . . ?
H40A C40 H40C 109.5 . . ?
H40B C40 H40C 109.5 . . ?
C42 C41 C28 113.6(3) . . ?
C42 C41 H41A 108.8 . . ?
C28 C41 H41A 108.8 . . ?
C42 C41 H41B 108.8 . . ?
C28 C41 H41B 108.8 . . ?
H41A C41 H41B 107.7 . . ?
C41 C42 C43 111.4(4) . . ?
C41 C42 C44 110.7(5) . . ?
C43 C42 C44 111.9(5) . . ?
C41 C42 H42 107.5 . . ?
C43 C42 H42 107.5 . . ?
C44 C42 H42 107.5 . . ?
C42 C43 H43A 109.5 . . ?
C42 C43 H43B 109.5 . . ?
H43A C43 H43B 109.5 . . ?
C42 C43 H43C 109.5 . . ?
H43A C43 H43C 109.5 . . ?
H43B C43 H43C 109.5 . . ?
C42 C44 H44A 109.5 . . ?
C42 C44 H44B 109.5 . . ?
H44A C44 H44B 109.5 . . ?
C42 C44 H44C 109.5 . . ?
H44A C44 H44C 109.5 . . ?
H44B C44 H44C 109.5 . . ?
C46 C45 H45A 109.5 . . ?
C46 C45 H45B 109.5 . . ?
H45A C45 H45B 109.5 . . ?
C46 C45 H45C 109.5 . . ?
H45A C45 H45C 109.5 . . ?
H45B C45 H45C 109.5 . . ?
O13 C46 C45 128.1(8) . . ?
O13 C46 C47 116.9(7) . . ?
C45 C46 C47 114.9(9) . . ?
C46 C47 H47A 109.5 . . ?
C46 C47 H47B 109.5 . . ?
H47A C47 H47B 109.5 . . ?
C46 C47 H47C 109.5 . . ?
H47A C47 H47C 109.5 . . ?
H47B C47 H47C 109.5 . . ?
C32 C30 C31 108.5(17) . . ?
C32 C30 C29 114.0(19) . . ?
C31 C30 C29 113(2) . . ?
C32 C30 H30 107.1 . . ?
C31 C30 H30 107.1 . . ?
C29 C30 H30 107.1 . . ?
C31' C30' C32' 109.1(9) . . ?
C31' C30' C29 113.3(7) . . ?
C32' C30' C29 106.1(8) . . ?
C31' C30' H30' 109.4 . . ?
C32' C30' H30' 109.4 . . ?
C29 C30' H30' 109.4 . . ?
C30 C32 H32A 109.5 . . ?
C30 C32 H32B 109.5 . . ?
H32A C32 H32B 109.5 . . ?
C30 C32 H32C 109.5 . . ?
H32A C32 H32C 109.5 . . ?
H32B C32 H32C 109.5 . . ?
C30' C32' H32D 109.5 . . ?
C30' C32' H32E 109.5 . . ?
H32D C32' H32E 109.5 . . ?
C30' C32' H32F 109.5 . . ?
H32D C32' H32F 109.5 . . ?
H32E C32' H32F 109.5 . . ?
C30' C31' H31D 109.5 . . ?
C30' C31' H31E 109.5 . . ?
H31D C31' H31E 109.5 . . ?
C30' C31' H31F 109.5 . . ?
H31D C31' H31F 109.5 . . ?
H31E C31' H31F 109.5 . . ?

loop_
_geom_bond_atom_site_label_1
_geom_bond_atom_site_label_2
_geom_bond_distance
_geom_bond_site_symmetry_2
_geom_bond_publ_flag
O1 C3 1.370(4) . ?
O1 H1O 0.8400 . ?
C1 C2 1.383(5) . ?
C1 C6 1.404(5) . ?
C1 H1 0.9500 . ?
O2 C4 1.327(5) . ?
C2 C3 1.391(5) . ?
C2 C28 1.519(5) . ?
O3 C5 1.386(4) . ?
O3 H3O 0.8400 . ?
C3 C4 1.389(5) . ?
O4 C10 1.394(5) . ?
O4 H4O 0.8398 . ?
C4 C5 1.385(5) . ?
O5 C11 1.340(6) . ?
C5 C6 1.382(5) . ?
O6 C12 1.387(5) . ?
O6 H6O 0.8400 . ?
C6 C7 1.516(5) . ?
O7 C17 1.386(5) . ?
O7 H7O 0.8400 . ?
C7 C9 1.520(6) . ?
C7 C29 1.545(6) . ?
C7 H7 1.0000 . ?
O8 C18 1.303(10) . ?
C8 C9 1.384(5) . ?
C8 C13 1.395(6) . ?
C8 H8 0.9500 . ?
O9 C19 1.373(5) . ?
O9 H9O 0.8400 . ?
C9 C10 1.392(5) . ?
O10 C24 1.385(5) . ?
O10 H10O 0.8400 . ?
C10 C11 1.379(7) . ?
O11 C25 1.335(5) . ?
C11 C12 1.381(6) . ?
O12 C26 1.377(5) . ?
O12 H12O 0.8400 . ?
C12 C13 1.391(5) . ?
O13 C46 1.221(8) . ?
C13 C14 1.533(6) . ?
C14 C16 1.519(5) . ?
C14 C33 1.530(6) . ?
C14 H14 1.0000 . ?
C15 C20 1.387(5) . ?
C15 C16 1.390(5) . ?
C15 H15 0.9500 . ?
O16 O18 1.08(4) 2 ?
O16 O16 1.36(6) 2 ?
O16 O17 1.49(4) 2 ?
O16 O17 1.50(4) . ?
C16 C17 1.387(6) . ?
O17 O16 1.49(4) 2 ?
C17 C18 1.382(6) . ?
O18 O16 1.08(4) 2 ?
C18 C19 1.390(6) . ?
C19 C20 1.386(6) . ?
C20 C21 1.532(6) . ?
C21 C23 1.530(5) . ?
C21 C37 1.530(6) . ?
C21 H21 1.0000 . ?
C22 C27 1.384(5) . ?
C22 C23 1.390(6) . ?
C22 H22 0.9500 . ?
C23 C24 1.385(5) . ?
C24 C25 1.384(6) . ?
C25 C26 1.392(6) . ?
C26 C27 1.395(5) . ?
C27 C28 1.523(6) . ?
C28 C41 1.544(5) . ?
C28 H28 1.0000 . ?
C29 C30 1.51(3) . ?
C29 C30' 1.548(10) . ?
C29 H29A 0.9900 . ?
C29 H29B 0.9900 . ?
C31 C30 1.50(3) . ?
C31 H31A 0.9800 . ?
C31 H31B 0.9800 . ?
C31 H31C 0.9800 . ?
C33 C34 1.527(5) . ?
C33 H33A 0.9900 . ?
C33 H33B 0.9900 . ?
C34 C36 1.512(7) . ?
C34 C35 1.522(8) . ?
C34 H34 1.0000 . ?
C35 H35A 0.9800 . ?
C35 H35B 0.9800 . ?
C35 H35C 0.9800 . ?
C36 H36A 0.9800 . ?
C36 H36B 0.9800 . ?
C36 H36C 0.9800 . ?
C37 C38 1.536(6) . ?
C37 H37A 0.9900 . ?
C37 H37B 0.9900 . ?
C38 C39 1.517(7) . ?
C38 C40 1.519(8) . ?
C38 H38 1.0000 . ?
C39 H39A 0.9800 . ?
C39 H39B 0.9800 . ?
C39 H39C 0.9800 . ?
C40 H40A 0.9800 . ?
C40 H40B 0.9800 . ?
C40 H40C 0.9800 . ?
C41 C42 1.512(6) . ?
C41 H41A 0.9900 . ?
C41 H41B 0.9900 . ?
C42 C43 1.519(7) . ?
C42 C44 1.526(9) . ?
C42 H42 1.0000 . ?
C43 H43A 0.9800 . ?
C43 H43B 0.9800 . ?
C43 H43C 0.9800 . ?
C44 H44A 0.9800 . ?
C44 H44B 0.9800 . ?
C44 H44C 0.9800 . ?
C45 C46 1.374(9) . ?
C45 H45A 0.9800 . ?
C45 H45B 0.9800 . ?
C45 H45C 0.9800 . ?
C46 C47 1.520(10) . ?
C47 H47A 0.9800 . ?
C47 H47B 0.9800 . ?
C47 H47C 0.9800 . ?
O14 O14' 0.943(17) . ?
C30 C32 1.49(3) . ?
C30 H30 1.0000 . ?
C30' C31' 1.488(14) . ?
C30' C32' 1.534(17) . ?
C30' H30' 1.0000 . ?
C32 H32A 0.9800 . ?
C32 H32B 0.9800 . ?
C32 H32C 0.9800 . ?
C32' H32D 0.9800 . ?
C32' H32E 0.9800 . ?
C32' H32F 0.9800 . ?
C31' H31D 0.9800 . ?
C31' H31E 0.9800 . ?
C31' H31F 0.9800 . ?

loop_
_geom_torsion_atom_site_label_1
_geom_torsion_atom_site_label_2
_geom_torsion_atom_site_label_3
_geom_torsion_atom_site_label_4
_geom_torsion
_geom_torsion_site_symmetry_1
_geom_torsion_site_symmetry_2
_geom_torsion_site_symmetry_3
_geom_torsion_site_symmetry_4
_geom_torsion_publ_flag
C6 C1 C2 C3 0.2(6) . . . . ?
C6 C1 C2 C28 -178.7(4) . . . . ?
C1 C2 C3 O1 179.1(4) . . . . ?
C28 C2 C3 O1 -2.0(6) . . . . ?
C1 C2 C3 C4 -0.6(6) . . . . ?
C28 C2 C3 C4 178.4(4) . . . . ?
O1 C3 C4 O2 -0.7(7) . . . . ?
C2 C3 C4 O2 178.9(4) . . . . ?
O1 C3 C4 C5 -179.3(4) . . . . ?
C2 C3 C4 C5 0.4(6) . . . . ?
O2 C4 C5 C6 -178.4(4) . . . . ?
C3 C4 C5 C6 0.2(7) . . . . ?
O2 C4 C5 O3 1.5(7) . . . . ?
C3 C4 C5 O3 -179.9(4) . . . . ?
C4 C5 C6 C1 -0.5(6) . . . . ?
O3 C5 C6 C1 179.6(4) . . . . ?
C4 C5 C6 C7 179.9(4) . . . . ?
O3 C5 C6 C7 0.0(6) . . . . ?
C2 C1 C6 C5 0.3(6) . . . . ?
C2 C1 C6 C7 179.9(4) . . . . ?
C5 C6 C7 C9 80.5(5) . . . . ?
C1 C6 C7 C9 -99.1(4) . . . . ?
C5 C6 C7 C29 -151.2(4) . . . . ?
C1 C6 C7 C29 29.2(5) . . . . ?
C13 C8 C9 C10 -0.4(6) . . . . ?
C13 C8 C9 C7 -179.8(3) . . . . ?
C6 C7 C9 C8 74.9(4) . . . . ?
C29 C7 C9 C8 -53.2(5) . . . . ?
C6 C7 C9 C10 -104.5(4) . . . . ?
C29 C7 C9 C10 127.4(4) . . . . ?
C8 C9 C10 C11 -0.8(6) . . . . ?
C7 C9 C10 C11 178.7(4) . . . . ?
C8 C9 C10 O4 -178.1(4) . . . . ?
C7 C9 C10 O4 1.4(6) . . . . ?
C9 C10 C11 O5 -177.3(5) . . . . ?
O4 C10 C11 O5 0.0(7) . . . . ?
C9 C10 C11 C12 1.5(7) . . . . ?
O4 C10 C11 C12 178.7(4) . . . . ?
O5 C11 C12 O6 -1.1(7) . . . . ?
C10 C11 C12 O6 -179.8(4) . . . . ?
O5 C11 C12 C13 177.7(5) . . . . ?
C10 C11 C12 C13 -0.9(7) . . . . ?
C11 C12 C13 C8 -0.2(6) . . . . ?
O6 C12 C13 C8 178.6(4) . . . . ?
C11 C12 C13 C14 179.6(4) . . . . ?
O6 C12 C13 C14 -1.6(6) . . . . ?
C9 C8 C13 C12 0.8(6) . . . . ?
C9 C8 C13 C14 -178.9(3) . . . . ?
C12 C13 C14 C16 103.7(4) . . . . ?
C8 C13 C14 C16 -76.5(5) . . . . ?
C12 C13 C14 C33 -128.0(4) . . . . ?
C8 C13 C14 C33 51.8(4) . . . . ?
C20 C15 C16 C17 -2.1(6) . . . . ?
C20 C15 C16 C14 178.0(4) . . . . ?
C33 C14 C16 C17 154.3(4) . . . . ?
C13 C14 C16 C17 -78.4(5) . . . . ?
C33 C14 C16 C15 -25.8(5) . . . . ?
C13 C14 C16 C15 101.6(4) . . . . ?
O18 O16 O17 O16 146(4) 2 . . 2 ?
O17 O16 O17 O16 14(4) 2 . . 2 ?
C15 C16 C17 C18 2.4(6) . . . . ?
C14 C16 C17 C18 -177.7(4) . . . . ?
C15 C16 C17 O7 -178.1(4) . . . . ?
C14 C16 C17 O7 1.8(6) . . . . ?
O7 C17 C18 O8 7.0(8) . . . . ?
C16 C17 C18 O8 -173.5(6) . . . . ?
O7 C17 C18 C19 178.8(4) . . . . ?
C16 C17 C18 C19 -1.7(7) . . . . ?
O8 C18 C19 O9 -8.1(8) . . . . ?
C17 C18 C19 O9 -179.8(4) . . . . ?
O8 C18 C19 C20 172.3(7) . . . . ?
C17 C18 C19 C20 0.6(7) . . . . ?
O9 C19 C20 C15 -179.8(4) . . . . ?
C18 C19 C20 C15 -0.2(6) . . . . ?
O9 C19 C20 C21 3.9(6) . . . . ?
C18 C19 C20 C21 -176.6(4) . . . . ?
C16 C15 C20 C19 1.0(6) . . . . ?
C16 C15 C20 C21 177.3(3) . . . . ?
C19 C20 C21 C23 78.5(5) . . . . ?
C15 C20 C21 C23 -97.6(4) . . . . ?
C19 C20 C21 C37 -155.1(4) . . . . ?
C15 C20 C21 C37 28.8(5) . . . . ?
C27 C22 C23 C24 -1.9(6) . . . . ?
C27 C22 C23 C21 178.9(3) . . . . ?
C37 C21 C23 C24 127.0(4) . . . . ?
C20 C21 C23 C24 -104.6(4) . . . . ?
C37 C21 C23 C22 -53.8(5) . . . . ?
C20 C21 C23 C22 74.6(5) . . . . ?
C22 C23 C24 C25 -0.9(6) . . . . ?
C21 C23 C24 C25 178.4(4) . . . . ?
C22 C23 C24 O10 -178.2(4) . . . . ?
C21 C23 C24 O10 1.0(6) . . . . ?
O10 C24 C25 O11 -3.8(7) . . . . ?
C23 C24 C25 O11 179.0(4) . . . . ?
O10 C24 C25 C26 179.9(4) . . . . ?
C23 C24 C25 C26 2.7(6) . . . . ?
O11 C25 C26 O12 3.5(6) . . . . ?
C24 C25 C26 O12 179.8(4) . . . . ?
O11 C25 C26 C27 -178.1(4) . . . . ?
C24 C25 C26 C27 -1.8(6) . . . . ?
C23 C22 C27 C26 2.7(5) . . . . ?
C23 C22 C27 C28 -175.8(3) . . . . ?
O12 C26 C27 C22 177.6(3) . . . . ?
C25 C26 C27 C22 -0.8(5) . . . . ?
O12 C26 C27 C28 -3.9(5) . . . . ?
C25 C26 C27 C28 177.7(4) . . . . ?
C1 C2 C28 C27 99.2(4) . . . . ?
C3 C2 C28 C27 -79.7(4) . . . . ?
C1 C2 C28 C41 -27.0(5) . . . . ?
C3 C2 C28 C41 154.1(4) . . . . ?
C22 C27 C28 C2 -76.6(4) . . . . ?
C26 C27 C28 C2 105.0(4) . . . . ?
C22 C27 C28 C41 50.8(4) . . . . ?
C26 C27 C28 C41 -127.6(4) . . . . ?
C6 C7 C29 C30 151.6(11) . . . . ?
C9 C7 C29 C30 -82.1(12) . . . . ?
C6 C7 C29 C30' -179.5(5) . . . . ?
C9 C7 C29 C30' -53.2(6) . . . . ?
C16 C14 C33 C34 -172.7(4) . . . . ?
C13 C14 C33 C34 60.1(5) . . . . ?
C14 C33 C34 C36 66.8(5) . . . . ?
C14 C33 C34 C35 -168.4(4) . . . . ?
C23 C21 C37 C38 -175.5(3) . . . . ?
C20 C21 C37 C38 58.7(5) . . . . ?
C21 C37 C38 C39 175.5(4) . . . . ?
C21 C37 C38 C40 50.9(5) . . . . ?
C2 C28 C41 C42 -173.4(4) . . . . ?
C27 C28 C41 C42 60.1(4) . . . . ?
C28 C41 C42 C43 -170.6(4) . . . . ?
C28 C41 C42 C44 64.2(6) . . . . ?
C7 C29 C30 C32 -165.2(13) . . . . ?
C30' C29 C30 C32 111(3) . . . . ?
C7 C29 C30 C31 70.5(19) . . . . ?
C30' C29 C30 C31 -13.4(18) . . . . ?
C30 C29 C30' C31' 48(2) . . . . ?
C7 C29 C30' C31' -60.8(10) . . . . ?
C30 C29 C30' C32' -71(3) . . . . ?
C7 C29 C30' C32' 179.6(8) . . . . ?
